data_4517328
loop_
_publ_author_name
'Mart\'inez-Mart\'inez, Antonio J.'
'Royle, Cameron G.'
'Furfari, Samantha K.'
'Suriye, Kongkiat'
'Weller, Andrew S.'

_publ_section_title
;
 Solid--State Molecular Organometallic Catalysis in Gas/Solid Flow
 (Flow-SMOM) as Demonstrated by Efficient Room Temperature and Pressure
 1-Butene Isomerization
;
_journal_name_full 'ACS Catalysis'
_journal_page_first 1984
_journal_page_last 1992
_journal_paper_doi 10.1021/acscatal.9b03727
_journal_year 2020
_chemical_absolute_configuration unk
_chemical_formula_moiety 'C25 H48 P2 Rh, C32 H12 B F24'
_chemical_formula_sum 'C57 H60 B F24 P2 Rh'
_chemical_formula_weight 1376.71
_space_group_crystal_system monoclinic
_space_group_IT_number 5
_space_group_name_Hall 'C 2y'
_space_group_name_H-M_alt 'C 1 2 1'
_atom_sites_solution_hydrogens geom
_atom_sites_solution_primary dual
_audit_creation_date 2019-07-17
_audit_creation_method
;
Olex2 1.2
(compiled 2018.05.29 svn.r3508 for OlexSys, GUI svn.r5506)
;
_cell_angle_alpha 90
_cell_angle_beta 90.1029(15)
_cell_angle_gamma 90
_cell_formula_units_Z 4
_cell_length_a 18.1357(3)
_cell_length_b 18.1424(4)
_cell_length_c 17.9779(4)
_cell_measurement_reflns_used 30877
_cell_measurement_temperature 150.01(12)
_cell_measurement_theta_max 76.1780
_cell_measurement_theta_min 4.1910
_cell_volume 5915.2(2)
_computing_cell_refinement 'CrysAlisPro 1.171.39.31c (Rigaku OD, 2017)'
_computing_data_collection 'CrysAlisPro 1.171.39.31c (Rigaku OD, 2017)'
_computing_data_reduction 'CrysAlisPro 1.171.39.31c (Rigaku OD, 2017)'
_computing_molecular_graphics 'Olex2 (Dolomanov et al., 2009)'
_computing_publication_material 'Olex2 (Dolomanov et al., 2009)'
_computing_structure_refinement 'ShelXL (Sheldrick, 2015)'
_computing_structure_solution 'ShelXT (Sheldrick, 2015)'
_diffrn_ambient_environment N~2~
_diffrn_ambient_temperature 150.01(12)
_diffrn_detector 'CCD plate'
_diffrn_detector_area_resol_mean 10.4102
_diffrn_detector_type Atlas
_diffrn_measured_fraction_theta_full 1.000
_diffrn_measured_fraction_theta_max 0.996
_diffrn_measurement_details
;
List of Runs (angles in degrees, time in seconds):

  # Type    Start    End  Width  t~exp~   \w     \q     \k     \f   Frames
--------------------------------------------------------------------------
  1  \w    -35.00  14.00   1.00    1.00    --  -42.66  38.00-150.00   49
  2  \w   -107.00 -20.00   1.00    1.00    --  -42.66 -77.00 -90.00   87
  3  \w     88.00 125.00   1.00    1.00    --   42.66 178.00 -30.00   37
  4  \w     69.00  97.00   1.00    4.00    --  111.00 -45.00  90.00   28
  5  \w     51.00  97.00   1.00    4.00    --  111.00 -95.00 -30.00   46
  6  \w     50.00  89.00   1.00    4.00    --  111.00 -30.00  60.00   39
  7  \w     38.00  86.00   1.00    4.00    --  111.00 -30.00-120.00   48
  8  \w     62.00  87.00   1.00    4.00    --  111.00 -30.00 -30.00   25
  9  \w     90.00 156.00   1.00    4.00    --  111.00  45.00-150.00   66
 10  \w     46.00 102.00   1.00    4.00    --  111.00-106.00 -82.00   56
 11  \w     45.00 112.00   1.00    4.00    --  111.00-125.00 120.00   67
 12  \w    -25.00  16.00   1.00    1.00    --  -42.66  38.00  60.00   41
 13  \w     63.00 116.00   1.00    1.00    --   42.66 178.00-150.00   53
 14  \w     70.00  96.00   1.00    4.00    --  111.00 -77.00 -90.00   26
 15  \w     36.00  87.00   1.00    4.00    --  111.00 -30.00 120.00   51
 16  \w     66.00  92.00   1.00    4.00    --  111.00 -45.00 -60.00   26
 17  \w    114.00 142.00   1.00    4.00    --  111.00 -77.00 -90.00   28
 18  \w     43.00  91.00   1.00    4.00    --  111.00 -30.00 -60.00   48
 19  \w    152.00 178.00   1.00    4.00    --  111.00 125.00 -30.00   26
 20  \w    126.00 167.00   1.00    4.00    --  111.00  45.00-120.00   41
 21  \w     65.00  91.00   1.00    4.00    --  111.00 -45.00 -90.00   26
 22  \w     76.00 109.00   1.00    4.00    --  111.00  15.00  30.00   33
 23  \w    -38.00   1.00   1.00    1.00    --  -42.66  38.00   0.00   39
 24  \w     99.00 126.00   1.00    1.00    --   42.66 178.00 -30.00   27
 25  \w     68.00  94.00   1.00    4.00    --  111.00-125.00 -30.00   26
 26  \w    140.00 175.00   1.00    4.00    --  111.00  30.00 -30.00   35
 27  \w     93.00 118.00   1.00    4.00    --  111.00-125.00 -90.00   25
 28  \w     86.00 135.00   1.00    4.00    --  111.00 -61.00  90.00   49
 29  \w     59.00 118.00   1.00    4.00    --  111.00-125.00-180.00   59
 30  \w    121.00 147.00   1.00    4.00    --  111.00  45.00   0.00   26
 31  \w    -46.00   8.00   1.00    1.00    --  -42.66  38.00-180.00   54
 32  \w    -45.00  -4.00   1.00    1.00    --  -42.66  38.00 -30.00   41
 33  \w    -49.00  25.00   1.00    1.00    --  -42.66  38.00 -90.00   74
 34  \w     99.00 126.00   1.00    1.00    --   42.66 178.00   0.00   27
 35  \w     94.00 157.00   1.00    4.00    --  111.00  61.00  30.00   63
 36  \w     77.00 118.00   1.00    4.00    --  111.00-125.00  60.00   41
 37  \w     90.00 117.00   1.00    4.00    --  111.00-125.00-120.00   27
 38  \w     43.00  84.00   1.00    4.00    --  111.00 -15.00  60.00   41
 39  \w     46.00 108.00   1.00    4.00    --  111.00 -61.00  30.00   62
 40  \w    111.00 148.00   1.00    4.00    --  111.00 -15.00  60.00   37
 41  \w     55.00  89.00   1.00    4.00    --  111.00 -45.00-150.00   34
 42  \w     30.00  81.00   1.00    4.00    --  111.00 -95.00-120.00   51
 43  \w     78.00 118.00   1.00    4.00    --  111.00-125.00  30.00   40
 44  \w     91.00 117.00   1.00    4.00    --  111.00-125.00 150.00   26
 45  \w     94.00 139.00   1.00    4.00    --  111.00  30.00  30.00   45
 46  \w     86.00 112.00   1.00    4.00    --  111.00-125.00  90.00   26
 47  \w     50.00  76.00   1.00    4.00    --  111.00 -45.00 120.00   26
 48  \w     44.00  73.00   1.00    4.00    --  111.00 -30.00-180.00   29
 49  \w     65.00 129.00   1.00    4.00    --  111.00 -15.00-120.00   64
 50  \w    -10.00  22.00   1.00    1.00    --  -42.66  77.00  60.00   32
 51  \w    -71.00 -38.00   1.00    1.00    --  -42.66  77.00  60.00   33
 52  \w    -35.00  -9.00   1.00    1.00    --  -42.66  38.00  30.00   26
 53  \w     43.00  85.00   1.00    4.00    --  111.00 -30.00  30.00   42
 54  \w     94.00 120.00   1.00    4.00    --  111.00  45.00  90.00   26
 55  \w    140.00 175.00   1.00    4.00    --  111.00  45.00  90.00   35
 56  \w     53.00  79.00   1.00    4.00    --  111.00-125.00  30.00   26
 57  \w     64.00  90.00   1.00    4.00    --  111.00 -45.00  60.00   26
 58  \w     46.00  72.00   1.00    4.00    --  111.00 -45.00-120.00   26
 59  \w    112.00 148.00   1.00    4.00    --  111.00  45.00 -90.00   36
;
_diffrn_measurement_device 'four-circle diffractometer'
_diffrn_measurement_device_type 'SuperNova, Dual, Cu at home/near, Atlas'
_diffrn_measurement_method '\w scans'
_diffrn_orient_matrix_type 'CrysAlisPro convention (1999,Acta A55,543-557)'
_diffrn_orient_matrix_UB_11 0.0124276000
_diffrn_orient_matrix_UB_12 -0.0475792000
_diffrn_orient_matrix_UB_13 0.0698928000
_diffrn_orient_matrix_UB_21 -0.0186321000
_diffrn_orient_matrix_UB_22 -0.0697966000
_diffrn_orient_matrix_UB_23 -0.0450575000
_diffrn_orient_matrix_UB_31 0.0819407000
_diffrn_orient_matrix_UB_32 -0.0086740000
_diffrn_orient_matrix_UB_33 -0.0206865000
_diffrn_radiation_monochromator mirror
_diffrn_radiation_probe x-ray
_diffrn_radiation_type CuK\a
_diffrn_radiation_wavelength 1.54184
_diffrn_reflns_av_R_equivalents 0.0330
_diffrn_reflns_av_unetI/netI 0.0275
_diffrn_reflns_Laue_measured_fraction_full 1.000
_diffrn_reflns_Laue_measured_fraction_max 0.996
_diffrn_reflns_limit_h_max 22
_diffrn_reflns_limit_h_min -16
_diffrn_reflns_limit_k_max 22
_diffrn_reflns_limit_k_min -22
_diffrn_reflns_limit_l_max 22
_diffrn_reflns_limit_l_min -21
_diffrn_reflns_number 43751
_diffrn_reflns_point_group_measured_fraction_full 1.000
_diffrn_reflns_point_group_measured_fraction_max 0.990
_diffrn_reflns_theta_full 67.684
_diffrn_reflns_theta_max 76.204
_diffrn_reflns_theta_min 3.446
_diffrn_source 'micro-focus sealed X-ray tube'
_diffrn_source_type 'SuperNova (Cu) X-ray Source'
_exptl_absorpt_coefficient_mu 3.869
_exptl_absorpt_correction_T_max 1.00000
_exptl_absorpt_correction_T_min 0.41583
_exptl_absorpt_correction_type multi-scan
_exptl_absorpt_process_details
;
CrysAlisPro 1.171.39.31c (Rigaku Oxford Diffraction, 2017)
Empirical absorption correction using spherical harmonics,
 implemented in SCALE3 ABSPACK scaling algorithm.
;
_exptl_crystal_colour orange
_exptl_crystal_colour_primary orange
_exptl_crystal_density_diffrn 1.546
_exptl_crystal_description plate
_exptl_crystal_F_000 2792
_exptl_crystal_size_max 0.16
_exptl_crystal_size_mid 0.14
_exptl_crystal_size_min 0.12
_refine_diff_density_max 0.539
_refine_diff_density_min -0.228
_refine_diff_density_rms 0.051
_refine_ls_abs_structure_details
;
 Flack x determined using 5681 quotients [(I+)-(I-)]/[(I+)+(I-)]
 (Parsons, Flack and Wagner, Acta Cryst. B69 (2013) 249-259).
;
_refine_ls_abs_structure_Flack -0.0175(19)
_refine_ls_extinction_method none
_refine_ls_goodness_of_fit_ref 1.049
_refine_ls_hydrogen_treatment constr
_refine_ls_matrix_type full
_refine_ls_number_parameters 994
_refine_ls_number_reflns 12248
_refine_ls_number_restraints 1093
_refine_ls_restrained_S_all 1.113
_refine_ls_R_factor_all 0.0273
_refine_ls_R_factor_gt 0.0269
_refine_ls_shift/su_max 0.001
_refine_ls_shift/su_mean 0.000
_refine_ls_structure_factor_coef Fsqd
_refine_ls_weighting_details 'w=1/[\s^2^(Fo^2^)+(0.0443P)^2^+2.5718P] where P=(Fo^2^+2Fc^2^)/3'
_refine_ls_weighting_scheme calc
_refine_ls_wR_factor_gt 0.0706
_refine_ls_wR_factor_ref 0.0711
_reflns_Friedel_coverage 0.925
_reflns_Friedel_fraction_full 0.999
_reflns_Friedel_fraction_max 0.983
_reflns_number_gt 12088
_reflns_number_total 12248
_reflns_threshold_expression 'I > 2\s(I)'
_cod_data_source_file cs9b03727_si_002.cif
_cod_data_source_block 7
_cod_depositor_comments 'Adding full bibliography for 4517328--4517333.cif.'
_cod_database_code 4517328
_shelx_shelxl_version_number 2018/3
_chemical_oxdiff_formula 'C54 H66 Rh1 B1 P2 F24'
_shelx_space_group_comment
;
The symmetry employed for this shelxl refinement is uniquely defined
by the following loop, which should always be used as a source of
symmetry information in preference to the above space-group names.
They are only intended as comments.
;
_shelx_estimated_absorpt_t_max 0.654
_shelx_estimated_absorpt_t_min 0.576
_reflns_odcompleteness_completeness 99.92
_reflns_odcompleteness_iscentric 1
_reflns_odcompleteness_theta 74.33
_olex2_refinement_description
;
1. Fixed Uiso
 At 1.2 times of:
  All C(H) groups, All C(H,H) groups
 At 1.5 times of:
  All C(H,H,H) groups
2. Restrained distances
 F3-F2 \\sim F3-F1 \\sim F2-F1 \\sim F3A-F2A \\sim F3A-F1A \\sim F2A-F1A
 with sigma of 0.04
 C32-F3 \\sim C32-F2 \\sim C32-F1 \\sim C32-F3A \\sim C32-F2A \\sim C32-F1A
 with sigma of 0.02
 F6-F5 \\sim F6-F4 \\sim F5-F4 \\sim F6A-F5A \\sim F6A-F4A \\sim F5A-F4A
 with sigma of 0.04
 C33-F6 \\sim C33-F5 \\sim C33-F4 \\sim C33-F6A \\sim C33-F5A \\sim C33-F4A
 with sigma of 0.02
 F23-F22 \\sim F23-F24 \\sim F23A-F22A \\sim F23A-F24A \\sim F22A-F24A \\sim
F22-F24
 with sigma of 0.04
 C58-F23 \\sim C58-F23A \\sim C58-F22A \\sim C58-F22 \\sim C58-F24 \\sim
C58-F24A
 with sigma of 0.02
 F9-F7 \\sim F9-F8 \\sim F7-F8 \\sim F9A-F7A \\sim F9A-F8A \\sim F7A-F8A
 with sigma of 0.04
 C40-F9 \\sim C40-F7 \\sim C40-F8 \\sim C40-F9A \\sim C40-F7A \\sim C40-F8A
 with sigma of 0.02
 F12-F11 \\sim F12-F10 \\sim F11-F10 \\sim F12A-F11A \\sim F12A-F10A \\sim
F11A-F10A
 with sigma of 0.04
 C41-F12 \\sim C41-F11 \\sim C41-F10 \\sim C41-F12A \\sim C41-F11A \\sim
C41-F10A
 with sigma of 0.02
 F13-F15 \\sim F13-F14 \\sim F15-F14 \\sim F13A-F15A \\sim F13A-F14A \\sim
F15A-F14A
 with sigma of 0.04
 C48-F13 \\sim C48-F15 \\sim C48-F14 \\sim C48-F13A \\sim C48-F15A \\sim
C48-F14A
 with sigma of 0.02
 F17-F18 \\sim F17-F16 \\sim F18-F16 \\sim F17A-F18A \\sim F17A-F16A \\sim
F18A-F16A
 with sigma of 0.04
 C49-F17 \\sim C49-F18 \\sim C49-F16 \\sim C49-F17A \\sim C49-F18A \\sim
C49-F16A
 with sigma of 0.02
 F20-F21 \\sim F20-F19 \\sim F21-F19 \\sim F21A-F19A \\sim F21A-F20A \\sim
F19A-F20A
 with sigma of 0.04
 C57-F20 \\sim C57-F21 \\sim C57-F19 \\sim C57-F21A \\sim C57-F19A \\sim
C57-F20A
 with sigma of 0.02
3. Uiso/Uaniso restraints and constraints
F3 \\sim F2 \\sim F1 \\sim C32 \\sim F3A \\sim F2A \\sim F1A: within 2A with
sigma of 0.01 and sigma for terminal atoms of 0.01
F6 \\sim F5 \\sim F4 \\sim C33 \\sim F6A \\sim F5A \\sim F4A: within 2A with
sigma of 0.01 and sigma for terminal atoms of 0.01
F24 \\sim F22 \\sim F23 \\sim C58 \\sim F24A \\sim F22A \\sim F23A: within 2A
with sigma of 0.01 and sigma for terminal atoms of 0.01
F9 \\sim F7 \\sim F8 \\sim C40 \\sim F9A \\sim F7A \\sim F8A: within 2A with
sigma of 0.01 and sigma for terminal atoms of 0.01
F12 \\sim F11 \\sim F10 \\sim C41 \\sim F12A \\sim F11A \\sim F10A: within 2A
with sigma of 0.01 and sigma for terminal atoms of 0.01
F13 \\sim F15 \\sim F14 \\sim C48 \\sim F13A \\sim F15A \\sim F14A: within 2A
with sigma of 0.01 and sigma for terminal atoms of 0.01
F17 \\sim F18 \\sim F16 \\sim C49 \\sim F17A \\sim F18A \\sim F16A: within 2A
with sigma of 0.01 and sigma for terminal atoms of 0.01
F20 \\sim F21 \\sim F19 \\sim C57 \\sim F21A \\sim F19A \\sim F20A: within 2A
with sigma of 0.01 and sigma for terminal atoms of 0.01
4. Rigid body (RIGU) restrains
 F3, F2, F1, C32, F3A, F2A, F1A
 with sigma for 1-2 distances of 0.004 and sigma for 1-3 distances of 0.004
 F6, F5, F4, C33, F6A, F5A, F4A
 with sigma for 1-2 distances of 0.004 and sigma for 1-3 distances of 0.004
 F24, F22, F23, C58, F24A, F22A, F23A
 with sigma for 1-2 distances of 0.004 and sigma for 1-3 distances of 0.004
 F9, F7, F8, C40, F9A, F7A, F8A
 with sigma for 1-2 distances of 0.004 and sigma for 1-3 distances of 0.004
 F12, F11, F10, C41, F12A, F11A, F10A
 with sigma for 1-2 distances of 0.004 and sigma for 1-3 distances of 0.004
 F13, F15, F14, C48, F13A, F15A, F14A
 with sigma for 1-2 distances of 0.004 and sigma for 1-3 distances of 0.004
 F17, F18, F16, C49, F17A, F18A, F16A
 with sigma for 1-2 distances of 0.004 and sigma for 1-3 distances of 0.004
 F20, F21, F19, C57, F21A, F19A, F20A
 with sigma for 1-2 distances of 0.004 and sigma for 1-3 distances of 0.004
5. Others
 Fixed Sof: F12(0.61835) F20(0.62802) F11(0.61835) F3(0.69571) F6(0.56251)
 F9(0.46273) F2(0.69571) F17(0.94019) F18(0.94019) F10(0.61835) F21(0.62802)
 F24(0.69638) F13(0.71946) F15(0.71946) F19(0.62802) F16(0.94019) F1(0.69571)
 F22(0.69638) F23(0.69638) F7(0.46273) F14(0.71946) F8(0.46273) F5(0.56251)
 F4(0.56251) F3A(0.30429) F2A(0.30429) F1A(0.30429) F6A(0.43749) F5A(0.43749)
 F4A(0.43749) F24A(0.30362) F22A(0.30362) F23A(0.30362) F9A(0.53727)
 F7A(0.53727) F8A(0.53727) F12A(0.38165) F11A(0.38165) F10A(0.38165)
 F13A(0.28054) F15A(0.28054) F14A(0.28054) F17A(0.05981) F18A(0.05981)
 F16A(0.05981) F21A(0.37198) F19A(0.37198) F20A(0.37198)
6.a Ternary CH refined with riding coordinates:
 C1(H1), C4(H4), C2(H2), C5(H5), C6(H6), C3(H3)
6.b Secondary CH2 refined with riding coordinates:
 C7(H7a,H7b), C8(H8a,H8b), C9(H9a,H9b)
6.c Aromatic/amide H refined with riding coordinates:
 C47(H47), C51(H51), C27(H27), C29(H29), C31(H31), C35(H35), C39(H39),
 C37(H37), C53(H53), C55(H55), C45(H45), C43(H43)
6.d Idealised Me refined as rotating group:
 C21(H21a,H21b,H21c), C12(H12a,H12b,H12c), C15(H15a,H15b,H15c), C25(H25a,H25b,
 H25c), C13(H13a,H13b,H13c), C11(H11a,H11b,H11c), C19(H19a,H19b,H19c), C24(H24a,
 H24b,H24c), C23(H23a,H23b,H23c), C20(H20a,H20b,H20c), C16(H16a,H16b,H16c),
 C17(H17a,H17b,H17c)
;
_olex2_submission_special_instructions 'No special instructions were received'
_oxdiff_exptl_absorpt_empirical_details
;
Empirical correction (ABSPACK) includes:
- Absorption correction using spherical harmonics
- Frame scaling
;
_oxdiff_exptl_absorpt_empirical_full_max 1.556
_oxdiff_exptl_absorpt_empirical_full_min 0.655

loop_
_space_group_symop_operation_xyz
'x, y, z'
'-x, y, -z'
'x+1/2, y+1/2, z'
'-x+1/2, y+1/2, -z'

loop_
_atom_site_label
_atom_site_type_symbol
_atom_site_fract_x
_atom_site_fract_y
_atom_site_fract_z
_atom_site_U_iso_or_equiv
_atom_site_adp_type
_atom_site_occupancy
_atom_site_site_symmetry_order
_atom_site_calc_flag
_atom_site_refinement_flags_posn
_atom_site_refinement_flags_adp
_atom_site_refinement_flags_occupancy
_atom_site_disorder_assembly
_atom_site_disorder_group
Rh1 Rh 0.20539(2) -0.49964(2) -0.25000(2) 0.02745(6) Uani 1 1 d . . . . .
P2 P 0.29989(4) -0.42951(4) -0.19531(4) 0.02631(15) Uani 1 1 d . . . . .
P1 P 0.29992(4) -0.56975(4) -0.30470(4) 0.02634(15) Uani 1 1 d . . . . .
F12 F 0.4460(6) -0.2198(5) -0.8526(8) 0.048(2) Uani 0.6184 1 d D U P A 1
F20 F 0.1818(6) -0.6698(6) -0.9657(5) 0.0537(19) Uani 0.628 1 d D U P B 1
F11 F 0.4603(4) -0.3200(7) -0.9146(6) 0.0527(19) Uani 0.6184 1 d D U P A 1
F3 F 0.4475(5) -0.7788(4) -0.6471(7) 0.0495(19) Uani 0.6957 1 d D U P C 1
F6 F 0.5280(5) -0.6443(6) -0.8909(8) 0.055(2) Uani 0.5625 1 d D U P D 1
F9 F 0.5281(7) -0.3344(7) -0.6112(11) 0.054(3) Uani 0.4627 1 d D U P E 1
F2 F 0.4585(3) -0.6789(5) -0.5841(4) 0.0528(15) Uani 0.6957 1 d D U P C 1
F17 F 0.1107(2) -0.39707(18) -0.46137(15) 0.0677(9) Uani 0.9402 1 d D U P F 1
F18 F 0.1846(2) -0.33358(17) -0.52789(19) 0.0628(8) Uani 0.9402 1 d D U P F 1
F10 F 0.3538(5) -0.2689(5) -0.9112(5) 0.0486(17) Uani 0.6184 1 d D U P A 1
F21 F 0.1191(5) -0.6035(7) -1.0408(5) 0.0548(19) Uani 0.628 1 d D U P B 1
F24 F 0.0786(7) -0.3125(7) -0.8426(5) 0.072(3) Uani 0.6964 1 d D U P G 1
F13 F 0.0074(3) -0.6257(3) -0.5830(3) 0.0521(12) Uani 0.7195 1 d D U P H 1
F15 F 0.0779(7) -0.6865(6) -0.6578(5) 0.072(3) Uani 0.7195 1 d D U P H 1
F19 F 0.0666(5) -0.6524(8) -0.9452(8) 0.065(3) Uani 0.628 1 d D U P B 1
C47 C 0.19786(16) -0.44336(16) -0.63315(16) 0.0234(5) Uani 1 1 d . . . . .
H47 H 0.223356 -0.398213 -0.640541 0.028 Uiso 1 1 calc R . . . .
F16 F 0.0720(2) -0.34192(19) -0.5591(2) 0.0690(9) Uani 0.9402 1 d D U P F 1
C51 C 0.19802(16) -0.55602(16) -0.86685(16) 0.0233(5) Uani 1 1 d . . . . .
H51 H 0.223674 -0.601092 -0.859481 0.028 Uiso 1 1 calc R . . . .
F1 F 0.3534(4) -0.7316(4) -0.5902(4) 0.0510(15) Uani 0.6957 1 d D U P C 1
F22 F 0.0073(3) -0.3738(4) -0.9164(4) 0.0523(13) Uani 0.6964 1 d D U P G 1
C28 C 0.39646(16) -0.67115(16) -0.69870(16) 0.0238(5) Uani 1 1 d . . . . .
F23 F 0.1021(3) -0.3196(3) -0.9594(4) 0.0704(16) Uani 0.6964 1 d D U P G 1
C27 C 0.34383(15) -0.61506(16) -0.69353(15) 0.0212(5) Uani 1 1 d . . . . .
H27 H 0.319342 -0.607246 -0.647533 0.025 Uiso 1 1 calc R . . . .
C26 C 0.32630(15) -0.57021(15) -0.75417(15) 0.0180(5) Uani 1 1 d . . . . .
C29 C 0.43264(17) -0.68488(16) -0.76443(18) 0.0267(6) Uani 1 1 d . . . . .
H29 H 0.467597 -0.723706 -0.768108 0.032 Uiso 1 1 calc R . . . .
C31 C 0.36535(16) -0.58456(15) -0.81988(15) 0.0220(5) Uani 1 1 d . . . . .
H31 H 0.356096 -0.554662 -0.862261 0.026 Uiso 1 1 calc R . . . .
C35 C 0.36536(15) -0.41470(15) -0.67999(15) 0.0218(5) Uani 1 1 d . . . . .
H35 H 0.356188 -0.444506 -0.637563 0.026 Uiso 1 1 calc R . . . .
C52 C 0.14469(18) -0.55170(18) -0.92271(16) 0.0298(6) Uani 1 1 d . . . . .
C30 C 0.41669(16) -0.64043(17) -0.82532(16) 0.0262(6) Uani 1 1 d . . . . .
C38 C 0.39641(16) -0.32810(16) -0.80141(16) 0.0236(5) Uani 1 1 d . . . . .
C34 C 0.32624(14) -0.42903(15) -0.74576(15) 0.0179(5) Uani 1 1 d . . . . .
C46 C 0.14471(18) -0.44759(18) -0.57736(16) 0.0289(6) Uani 1 1 d . . . . .
F7 F 0.4531(5) -0.4068(4) -0.5577(5) 0.056(2) Uani 0.4627 1 d D U P E 1
C42 C 0.21476(13) -0.50370(19) -0.67860(13) 0.0197(4) Uani 1 1 d . . . . .
C39 C 0.34378(15) -0.38417(15) -0.80652(15) 0.0216(5) Uani 1 1 d . . . . .
H39 H 0.319214 -0.392048 -0.852553 0.026 Uiso 1 1 calc R . . . .
C36 C 0.41684(16) -0.35866(17) -0.67474(16) 0.0258(5) Uani 1 1 d . . . . .
C56 C 0.21472(13) -0.49548(19) -0.82129(12) 0.0194(4) Uani 1 1 d . . . . .
C37 C 0.43272(17) -0.31424(16) -0.73557(18) 0.0267(6) Uani 1 1 d . . . . .
H37 H 0.467650 -0.275385 -0.731833 0.032 Uiso 1 1 calc R . . . .
C14 C 0.3152(2) -0.5460(2) -0.4070(2) 0.0392(8) Uani 1 1 d . . . . .
F14 F 0.1026(3) -0.6801(3) -0.5413(3) 0.0707(15) Uani 0.7195 1 d D U P H 1
C41 C 0.41325(19) -0.28322(18) -0.86949(19) 0.0336(6) Uani 1 1 d D U . . .
F8 F 0.4333(7) -0.2908(6) -0.5658(7) 0.074(3) Uani 0.4627 1 d D U P E 1
C18 C 0.3154(2) -0.4533(2) -0.0930(2) 0.0399(8) Uani 1 1 d . . . . .
C53 C 0.10646(17) -0.4871(2) -0.93523(17) 0.0342(7) Uani 1 1 d . . . . .
H53 H 0.070836 -0.484037 -0.973907 0.041 Uiso 1 1 calc R . . . .
F5 F 0.4287(5) -0.6185(5) -0.9540(4) 0.068(2) Uani 0.5625 1 d D U P D 1
C10 C 0.2984(2) -0.6730(2) -0.2906(3) 0.0393(8) Uani 1 1 d . . . . .
C22 C 0.2985(2) -0.3263(2) -0.2095(2) 0.0390(8) Uani 1 1 d . . . . .
C55 C 0.17459(16) -0.43107(17) -0.83492(16) 0.0251(5) Uani 1 1 d . . . . .
H55 H 0.184298 -0.388778 -0.805320 0.030 Uiso 1 1 calc R . . . .
C44 C 0.12108(17) -0.5727(2) -0.61024(18) 0.0316(6) Uani 1 1 d . . . . .
C45 C 0.10646(17) -0.5122(2) -0.56481(17) 0.0344(7) Uani 1 1 d . . . . .
H45 H 0.070984 -0.515296 -0.526124 0.041 Uiso 1 1 calc R . . . .
C32 C 0.41317(19) -0.71609(18) -0.63040(19) 0.0339(6) Uani 1 1 d D U . . .
C1 C 0.11115(19) -0.5448(3) -0.3117(2) 0.0465(10) Uani 1 1 d . . . . .
H1 H 0.116413 -0.574964 -0.357963 0.056 Uiso 1 1 calc R . . . .
C43 C 0.17462(16) -0.56827(17) -0.66503(16) 0.0250(5) Uani 1 1 d . . . . .
H43 H 0.184452 -0.610621 -0.694470 0.030 Uiso 1 1 calc R . . . .
C4 C 0.11096(19) -0.4546(3) -0.1884(2) 0.0451(9) Uani 1 1 d . . . . .
H4 H 0.116295 -0.424447 -0.142124 0.054 Uiso 1 1 calc R . . . .
C54 C 0.12117(17) -0.4266(2) -0.88997(18) 0.0320(6) Uani 1 1 d . . . . .
C57 C 0.1278(2) -0.6187(2) -0.9686(2) 0.0444(8) Uani 1 1 d D U . . .
F4 F 0.4487(5) -0.7265(4) -0.9176(5) 0.0613(18) Uani 0.5625 1 d D U P D 1
C49 C 0.1276(2) -0.3809(2) -0.5315(2) 0.0445(8) Uani 1 1 d D U . . .
C2 C 0.1111(2) -0.5747(3) -0.2414(3) 0.0484(10) Uani 1 1 d . . . . .
H2 H 0.116505 -0.628727 -0.231785 0.058 Uiso 1 1 calc R . . . .
C21 C 0.3962(3) -0.4499(3) -0.0699(3) 0.0551(10) Uani 1 1 d . . . . .
H21A H 0.424633 -0.485412 -0.099254 0.083 Uiso 1 1 calc GR . . . .
H21B H 0.400698 -0.461906 -0.016967 0.083 Uiso 1 1 calc GR . . . .
H21C H 0.415296 -0.400095 -0.078717 0.083 Uiso 1 1 calc GR . . . .
C12 C 0.2911(3) -0.6865(2) -0.2068(3) 0.0489(10) Uani 1 1 d . . . . .
H12A H 0.336744 -0.671526 -0.181766 0.073 Uiso 1 1 calc GR . . . .
H12B H 0.282139 -0.738997 -0.197794 0.073 Uiso 1 1 calc GR . . . .
H12C H 0.249774 -0.657599 -0.187341 0.073 Uiso 1 1 calc GR . . . .
C15 C 0.3964(3) -0.5493(3) -0.4300(3) 0.0549(10) Uani 1 1 d . . . . .
H15A H 0.424713 -0.513173 -0.401210 0.082 Uiso 1 1 calc GR . . . .
H15B H 0.400741 -0.538083 -0.483151 0.082 Uiso 1 1 calc GR . . . .
H15C H 0.415813 -0.598849 -0.420414 0.082 Uiso 1 1 calc GR . . . .
C7 C 0.00521(18) -0.4996(5) -0.2500(2) 0.0607(11) Uani 1 1 d . . . . .
H7A H -0.025924 -0.458475 -0.232108 0.073 Uiso 1 1 calc R . . . .
H7B H -0.025950 -0.540749 -0.268001 0.073 Uiso 1 1 calc R . . . .
C33 C 0.4566(2) -0.6539(2) -0.89741(19) 0.0403(8) Uani 1 1 d D U . . .
C5 C 0.1110(2) -0.4246(3) -0.2586(3) 0.0481(10) Uani 1 1 d . . . . .
H5 H 0.116422 -0.370577 -0.268034 0.058 Uiso 1 1 calc R . . . .
C25 C 0.3694(2) -0.2895(2) -0.1804(3) 0.0541(11) Uani 1 1 d . . . . .
H25A H 0.371052 -0.293235 -0.126040 0.081 Uiso 1 1 calc GR . . . .
H25B H 0.369782 -0.237485 -0.195014 0.081 Uiso 1 1 calc GR . . . .
H25C H 0.412431 -0.314423 -0.201624 0.081 Uiso 1 1 calc GR . . . .
B1 B 0.27045(13) -0.4996(2) -0.75002(13) 0.0171(4) Uani 1 1 d . . . . .
C58 C 0.0787(2) -0.3567(3) -0.9014(2) 0.0494(9) Uani 1 1 d D U . . .
C6 C 0.0634(2) -0.4751(3) -0.3072(2) 0.0519(11) Uani 1 1 d . . . . .
H6 H 0.044790 -0.454248 -0.355197 0.062 Uiso 1 1 calc R . . . .
C8 C 0.38660(18) -0.5412(2) -0.25854(19) 0.0293(6) Uani 1 1 d . . . . .
H8A H 0.392646 -0.569091 -0.211604 0.035 Uiso 1 1 calc R . . . .
H8B H 0.428881 -0.553046 -0.291164 0.035 Uiso 1 1 calc R . . . .
C13 C 0.3695(2) -0.7098(2) -0.3191(3) 0.0549(11) Uani 1 1 d . . . . .
H13A H 0.371455 -0.705992 -0.373469 0.082 Uiso 1 1 calc GR . . . .
H13B H 0.369726 -0.761868 -0.304615 0.082 Uiso 1 1 calc GR . . . .
H13C H 0.412420 -0.684990 -0.297454 0.082 Uiso 1 1 calc GR . . . .
C9 C 0.38656(18) -0.45813(19) -0.24151(19) 0.0289(6) Uani 1 1 d . . . . .
H9A H 0.392441 -0.430227 -0.288449 0.035 Uiso 1 1 calc R . . . .
H9B H 0.428945 -0.446219 -0.208877 0.035 Uiso 1 1 calc R . . . .
C48 C 0.0786(2) -0.6426(3) -0.5986(2) 0.0493(9) Uani 1 1 d D U . . .
C40 C 0.4564(2) -0.3455(2) -0.60249(19) 0.0395(8) Uani 1 1 d D U . . .
C11 C 0.2314(3) -0.7093(2) -0.3283(3) 0.0541(10) Uani 1 1 d . . . . .
H11A H 0.186471 -0.682665 -0.314421 0.081 Uiso 1 1 calc GR . . . .
H11B H 0.227531 -0.760708 -0.311970 0.081 Uiso 1 1 calc GR . . . .
H11C H 0.237519 -0.707713 -0.382396 0.081 Uiso 1 1 calc GR . . . .
C19 C 0.2894(3) -0.5335(3) -0.0817(2) 0.0534(11) Uani 1 1 d . . . . .
H19A H 0.237492 -0.537811 -0.096178 0.080 Uiso 1 1 calc GR . . . .
H19B H 0.295025 -0.547128 -0.029237 0.080 Uiso 1 1 calc GR . . . .
H19C H 0.319309 -0.566542 -0.112500 0.080 Uiso 1 1 calc GR . . . .
C24 C 0.2315(3) -0.2898(2) -0.1713(3) 0.0533(10) Uani 1 1 d . . . . .
H24A H 0.186495 -0.316742 -0.184598 0.080 Uiso 1 1 calc GR . . . .
H24B H 0.227193 -0.238543 -0.187847 0.080 Uiso 1 1 calc GR . . . .
H24C H 0.238241 -0.291093 -0.117205 0.080 Uiso 1 1 calc GR . . . .
C23 C 0.2911(3) -0.3128(2) -0.2930(3) 0.0495(10) Uani 1 1 d . . . . .
H23A H 0.336686 -0.327666 -0.318036 0.074 Uiso 1 1 calc GR . . . .
H23B H 0.281972 -0.260312 -0.302086 0.074 Uiso 1 1 calc GR . . . .
H23C H 0.249755 -0.341774 -0.312617 0.074 Uiso 1 1 calc GR . . . .
C3 C 0.0634(2) -0.5241(3) -0.1929(2) 0.0521(11) Uani 1 1 d . . . . .
H3 H 0.044942 -0.544824 -0.144875 0.063 Uiso 1 1 calc R . . . .
C20 C 0.2694(3) -0.4051(3) -0.0409(2) 0.0608(12) Uani 1 1 d . . . . .
H20A H 0.290620 -0.355412 -0.038996 0.091 Uiso 1 1 calc GR . . . .
H20B H 0.269598 -0.426573 0.009103 0.091 Uiso 1 1 calc GR . . . .
H20C H 0.218666 -0.402338 -0.059444 0.091 Uiso 1 1 calc GR . . . .
C16 C 0.2696(3) -0.5941(3) -0.4592(2) 0.0607(12) Uani 1 1 d . . . . .
H16A H 0.290056 -0.644101 -0.459988 0.091 Uiso 1 1 calc GR . . . .
H16B H 0.270846 -0.573324 -0.509488 0.091 Uiso 1 1 calc GR . . . .
H16C H 0.218451 -0.595898 -0.441676 0.091 Uiso 1 1 calc GR . . . .
C17 C 0.2896(3) -0.4660(3) -0.4186(2) 0.0541(11) Uani 1 1 d . . . . .
H17A H 0.237216 -0.461849 -0.405877 0.081 Uiso 1 1 calc GR . . . .
H17B H 0.296696 -0.452054 -0.470776 0.081 Uiso 1 1 calc GR . . . .
H17C H 0.318469 -0.433130 -0.386613 0.081 Uiso 1 1 calc GR . . . .
F3A F 0.4628(10) -0.7685(11) -0.6396(16) 0.045(3) Uani 0.3043 1 d D U P C 2
F2A F 0.4342(9) -0.6770(11) -0.5731(10) 0.055(3) Uani 0.3043 1 d D U P C 2
F1A F 0.3526(8) -0.7521(8) -0.6096(9) 0.047(3) Uani 0.3043 1 d D U P C 2
F6A F 0.5277(7) -0.6659(7) -0.8886(11) 0.054(3) Uani 0.4375 1 d D U P D 2
F5A F 0.4538(5) -0.5914(5) -0.9415(5) 0.057(2) Uani 0.4375 1 d D U P D 2
F4A F 0.4324(8) -0.7080(7) -0.9345(7) 0.076(3) Uani 0.4375 1 d D U P D 2
F24A F 0.0655(14) -0.3248(14) -0.8334(10) 0.050(3) Uani 0.3036 1 d D U P G 2
F22A F 0.0171(9) -0.3572(10) -0.9346(9) 0.068(3) Uani 0.3036 1 d D U P G 2
F23A F 0.1247(8) -0.3038(8) -0.9324(8) 0.074(3) Uani 0.3036 1 d D U P G 2
F9A F 0.5278(6) -0.3558(6) -0.6090(9) 0.056(2) Uani 0.5373 1 d D U P E 2
F7A F 0.4278(5) -0.3797(5) -0.5456(4) 0.064(2) Uani 0.5373 1 d D U P E 2
F8A F 0.4490(6) -0.2725(4) -0.5830(5) 0.0604(19) Uani 0.5373 1 d D U P E 2
F12A F 0.4618(8) -0.2297(10) -0.8593(14) 0.046(3) Uani 0.3816 1 d D U P A 2
F11A F 0.4383(8) -0.3222(11) -0.9255(9) 0.053(3) Uani 0.3816 1 d D U P A 2
F10A F 0.3520(8) -0.2495(8) -0.8925(8) 0.048(3) Uani 0.3816 1 d D U P A 2
F13A F 0.0649(15) -0.6738(14) -0.6669(11) 0.052(4) Uani 0.2805 1 d D U P H 2
F15A F 0.1251(8) -0.6964(8) -0.5685(9) 0.073(3) Uani 0.2805 1 d D U P H 2
F14A F 0.0173(9) -0.6434(11) -0.5650(10) 0.069(3) Uani 0.2805 1 d D U P H 2
F17A F 0.149(2) -0.398(2) -0.4633(14) 0.053(4) Uani 0.0598 1 d D U P F 2
F18A F 0.158(2) -0.3185(17) -0.549(3) 0.058(4) Uani 0.0598 1 d D U P F 2
F16A F 0.0550(11) -0.373(3) -0.528(3) 0.061(4) Uani 0.0598 1 d D U P F 2
F21A F 0.0964(9) -0.5987(13) -1.0332(8) 0.062(3) Uani 0.372 1 d D U P B 2
F19A F 0.0804(9) -0.6634(12) -0.9363(13) 0.058(3) Uani 0.372 1 d D U P B 2
F20A F 0.1872(10) -0.6582(11) -0.9833(10) 0.058(3) Uani 0.372 1 d D U P B 2

loop_
_atom_site_aniso_label
_atom_site_aniso_U_11
_atom_site_aniso_U_22
_atom_site_aniso_U_33
_atom_site_aniso_U_23
_atom_site_aniso_U_13
_atom_site_aniso_U_12
Rh1 0.01844(9) 0.03381(10) 0.03009(10) 0.00064(9) 0.00012(6) -0.00001(10)
P2 0.0235(3) 0.0272(3) 0.0282(4) -0.0029(3) 0.0017(3) -0.0001(3)
P1 0.0235(3) 0.0273(3) 0.0283(4) -0.0026(3) -0.0014(3) -0.0001(3)
F12 0.063(5) 0.031(3) 0.049(3) 0.010(2) 0.013(4) -0.016(3)
F20 0.085(4) 0.037(3) 0.039(4) -0.012(3) -0.020(3) -0.003(3)
F11 0.063(4) 0.061(3) 0.035(3) 0.011(2) 0.018(3) 0.012(3)
F3 0.064(4) 0.032(2) 0.052(3) 0.0116(19) -0.011(3) 0.018(3)
F6 0.041(3) 0.079(6) 0.045(3) -0.011(4) 0.020(2) -0.004(3)
F9 0.042(4) 0.069(6) 0.050(4) 0.007(5) -0.017(3) -0.033(4)
F2 0.066(3) 0.059(3) 0.034(3) 0.0111(19) -0.020(2) -0.011(3)
F17 0.115(3) 0.0565(16) 0.0318(12) -0.0009(11) 0.0355(15) 0.0259(19)
F18 0.080(2) 0.0479(15) 0.0601(19) -0.0268(13) 0.0211(15) 0.0035(15)
F10 0.047(3) 0.058(4) 0.041(4) 0.027(3) -0.011(2) -0.009(3)
F21 0.088(5) 0.050(3) 0.026(2) -0.0034(18) -0.017(3) -0.010(4)
F24 0.080(6) 0.049(4) 0.087(4) -0.008(3) -0.038(4) 0.028(3)
F13 0.0352(17) 0.062(3) 0.060(3) 0.020(2) 0.0106(17) -0.0115(16)
F15 0.081(5) 0.049(4) 0.085(4) -0.007(3) 0.039(4) -0.029(3)
F19 0.062(4) 0.063(6) 0.071(5) 0.005(3) -0.014(4) -0.036(4)
C47 0.0241(13) 0.0260(13) 0.0201(12) 0.0015(10) 0.0018(10) 0.0046(10)
F16 0.079(2) 0.0590(18) 0.069(2) 0.0042(15) 0.0106(16) 0.0438(16)
C51 0.0250(13) 0.0253(13) 0.0195(12) 0.0012(10) -0.0013(10) -0.0044(10)
F1 0.047(2) 0.060(4) 0.046(3) 0.032(2) 0.012(2) 0.009(2)
F22 0.0335(18) 0.062(3) 0.061(3) 0.020(2) -0.0101(18) 0.0114(17)
C28 0.0236(13) 0.0216(12) 0.0262(13) 0.0049(10) -0.0032(11) -0.0015(10)
F23 0.054(3) 0.065(3) 0.093(4) 0.050(3) 0.002(2) 0.012(2)
C27 0.0222(12) 0.0236(12) 0.0179(12) 0.0023(9) 0.0000(9) -0.0017(10)
C26 0.0192(14) 0.0173(11) 0.0175(12) 0.0013(9) -0.0011(10) -0.0023(10)
C29 0.0258(14) 0.0242(13) 0.0302(15) -0.0003(11) -0.0004(12) 0.0060(11)
C31 0.0239(13) 0.0229(13) 0.0191(12) 0.0018(9) 0.0010(10) 0.0024(10)
C35 0.0232(13) 0.0235(13) 0.0186(12) 0.0012(9) -0.0015(10) -0.0020(10)
C52 0.0325(15) 0.0378(16) 0.0190(12) 0.0003(11) -0.0045(11) -0.0134(13)
C30 0.0254(13) 0.0288(13) 0.0245(13) -0.0019(11) 0.0026(11) 0.0038(11)
C38 0.0238(13) 0.0213(12) 0.0256(13) 0.0049(10) 0.0033(10) 0.0005(10)
C34 0.0182(13) 0.0183(11) 0.0172(12) 0.0011(9) 0.0006(10) 0.0022(10)
C46 0.0311(15) 0.0362(16) 0.0195(13) 0.0008(11) 0.0047(11) 0.0124(12)
F7 0.069(5) 0.069(4) 0.030(3) 0.016(3) -0.025(3) -0.036(3)
C42 0.0202(10) 0.0237(11) 0.0151(9) 0.0010(11) -0.0004(8) 0.0028(12)
C39 0.0234(13) 0.0228(12) 0.0185(12) 0.0014(9) 0.0000(9) 0.0014(10)
C36 0.0247(13) 0.0290(13) 0.0236(13) -0.0016(11) -0.0023(11) -0.0041(11)
C56 0.0192(10) 0.0243(11) 0.0148(9) 0.0010(11) 0.0007(8) -0.0033(12)
C37 0.0255(13) 0.0248(13) 0.0298(15) -0.0011(11) -0.0001(12) -0.0063(11)
C14 0.042(2) 0.051(2) 0.0245(15) -0.0049(14) 0.0016(13) 0.0048(16)
F14 0.056(3) 0.065(3) 0.091(4) 0.049(3) -0.002(2) -0.013(2)
C41 0.0344(15) 0.0332(15) 0.0333(15) 0.0124(12) 0.0040(12) -0.0042(12)
F8 0.086(6) 0.092(6) 0.044(5) -0.033(4) -0.006(4) 0.001(5)
C18 0.042(2) 0.052(2) 0.0264(16) -0.0063(14) 0.0006(14) -0.0043(16)
C53 0.0278(13) 0.048(2) 0.0271(13) 0.0076(13) -0.0115(11) -0.0072(13)
F5 0.078(5) 0.105(5) 0.021(2) 0.008(3) 0.013(3) 0.054(4)
C10 0.0358(18) 0.0275(16) 0.055(2) -0.0060(15) -0.0036(16) -0.0018(14)
C22 0.0375(18) 0.0278(16) 0.052(2) -0.0058(15) 0.0038(16) 0.0020(14)
C55 0.0242(13) 0.0286(13) 0.0224(13) 0.0015(10) -0.0037(10) 0.0023(11)
C44 0.0261(14) 0.0396(16) 0.0290(14) 0.0060(13) 0.0065(12) -0.0021(13)
C45 0.0283(13) 0.048(2) 0.0265(13) 0.0082(13) 0.0119(11) 0.0068(13)
C32 0.0348(15) 0.0334(15) 0.0335(15) 0.0116(12) -0.0035(12) 0.0045(12)
C1 0.0211(15) 0.076(3) 0.043(2) -0.0093(19) -0.0022(13) -0.0081(16)
C43 0.0257(13) 0.0272(13) 0.0221(12) 0.0003(10) 0.0033(10) -0.0025(11)
C4 0.0207(15) 0.071(3) 0.043(2) -0.0081(18) 0.0050(13) 0.0083(16)
C54 0.0263(14) 0.0402(16) 0.0295(15) 0.0073(13) -0.0067(12) 0.0033(13)
C57 0.058(2) 0.0445(18) 0.0303(16) 0.0001(14) -0.0186(15) -0.0215(16)
F4 0.078(4) 0.061(3) 0.044(4) -0.026(3) 0.006(3) 0.019(3)
C49 0.060(2) 0.0414(17) 0.0317(16) 0.0005(13) 0.0199(15) 0.0230(16)
C2 0.0279(17) 0.060(3) 0.057(2) 0.009(2) -0.0070(16) -0.0166(17)
C21 0.053(2) 0.070(3) 0.043(2) -0.0010(19) -0.0136(18) -0.006(2)
C12 0.061(3) 0.0293(17) 0.057(3) 0.0083(16) -0.004(2) -0.0058(17)
C15 0.052(2) 0.069(3) 0.043(2) 0.0007(19) 0.0134(18) 0.006(2)
C7 0.0213(13) 0.118(4) 0.0425(18) 0.005(3) -0.0003(13) 0.002(3)
C33 0.0417(18) 0.052(2) 0.0274(15) -0.0024(14) 0.0062(13) 0.0190(16)
C5 0.0279(17) 0.058(2) 0.058(2) 0.0063(19) 0.0049(16) 0.0164(17)
C25 0.047(2) 0.0322(18) 0.083(3) -0.0113(19) -0.001(2) -0.0064(16)
B1 0.0194(10) 0.0175(10) 0.0144(10) 0.0003(11) -0.0001(8) 0.0000(14)
C58 0.0459(19) 0.053(2) 0.049(2) 0.0109(17) -0.0136(17) 0.0153(17)
C6 0.0264(16) 0.093(3) 0.0367(18) 0.0112(18) -0.0002(13) 0.0100(17)
C8 0.0219(15) 0.0308(15) 0.0350(16) -0.0004(12) -0.0012(12) 0.0020(12)
C13 0.048(2) 0.0314(18) 0.085(3) -0.0114(19) 0.000(2) 0.0057(16)
C9 0.0216(15) 0.0305(15) 0.0346(16) -0.0009(12) 0.0013(12) -0.0032(12)
C48 0.047(2) 0.053(2) 0.048(2) 0.0109(17) 0.0158(16) -0.0144(17)
C40 0.0391(17) 0.052(2) 0.0270(15) -0.0033(14) -0.0063(13) -0.0171(15)
C11 0.051(2) 0.0387(19) 0.072(3) -0.0112(19) -0.003(2) -0.0147(18)
C19 0.071(3) 0.059(2) 0.0306(18) 0.0073(17) 0.0011(18) -0.011(2)
C24 0.051(2) 0.0396(19) 0.070(3) -0.0109(19) 0.004(2) 0.0122(17)
C23 0.062(3) 0.0302(18) 0.057(3) 0.0078(16) 0.004(2) 0.0068(17)
C3 0.0265(16) 0.095(4) 0.0350(18) 0.0112(18) 0.0006(13) -0.0092(17)
C20 0.069(3) 0.079(3) 0.0337(19) -0.013(2) 0.0046(19) 0.008(3)
C16 0.067(3) 0.079(3) 0.036(2) -0.012(2) -0.0074(19) -0.008(2)
C17 0.073(3) 0.057(2) 0.0316(19) 0.0073(17) -0.0012(19) 0.007(2)
F3A 0.037(5) 0.048(6) 0.049(6) 0.017(5) -0.010(5) 0.011(4)
F2A 0.075(7) 0.057(5) 0.033(5) 0.010(4) -0.015(5) 0.003(6)
F1A 0.043(4) 0.050(6) 0.048(6) 0.026(4) 0.003(4) 0.000(4)
F6A 0.044(4) 0.067(6) 0.052(4) 0.007(5) 0.016(3) 0.035(4)
F5A 0.073(5) 0.070(4) 0.030(4) 0.016(3) 0.027(3) 0.036(3)
F4A 0.089(6) 0.094(6) 0.045(5) -0.034(5) 0.010(4) -0.001(5)
F24A 0.052(6) 0.047(8) 0.051(5) -0.007(5) -0.004(4) 0.028(5)
F22A 0.064(6) 0.076(7) 0.062(6) 0.013(5) -0.034(5) 0.028(5)
F23A 0.082(6) 0.057(5) 0.083(6) 0.025(5) -0.002(5) 0.027(5)
F9A 0.041(3) 0.083(6) 0.045(4) -0.013(5) -0.019(3) 0.004(4)
F7A 0.072(4) 0.098(5) 0.024(2) 0.007(3) -0.012(3) -0.046(4)
F8A 0.078(4) 0.062(3) 0.042(4) -0.023(3) -0.007(3) -0.020(3)
F12A 0.037(4) 0.048(6) 0.052(6) 0.019(4) 0.009(4) -0.013(4)
F11A 0.075(7) 0.055(4) 0.029(4) 0.008(3) 0.017(5) -0.003(5)
F10A 0.045(4) 0.054(6) 0.045(6) 0.028(4) -0.002(4) 0.003(4)
F13A 0.058(7) 0.045(8) 0.053(5) -0.010(5) 0.006(4) -0.029(6)
F15A 0.079(6) 0.058(5) 0.082(7) 0.023(5) 0.000(5) -0.029(5)
F14A 0.067(6) 0.077(7) 0.063(7) 0.014(6) 0.034(5) -0.025(5)
F17A 0.083(8) 0.043(8) 0.034(7) -0.015(7) 0.019(7) 0.022(8)
F18A 0.077(8) 0.044(7) 0.053(8) -0.004(7) 0.021(8) 0.021(7)
F16A 0.073(6) 0.057(8) 0.053(8) 0.000(8) 0.024(7) 0.033(7)
F21A 0.085(7) 0.064(6) 0.036(5) -0.002(4) -0.035(5) -0.024(6)
F19A 0.079(6) 0.040(5) 0.055(5) 0.015(3) -0.026(5) -0.028(5)
F20A 0.085(5) 0.050(6) 0.039(7) -0.016(5) -0.008(4) -0.011(4)

loop_
_atom_type_symbol
_atom_type_description
_atom_type_scat_dispersion_real
_atom_type_scat_dispersion_imag
_atom_type_scat_source
C C 0.0181 0.0091 'International Tables Vol C Tables 4.2.6.8 and 6.1.1.4'
H H 0.0000 0.0000 'International Tables Vol C Tables 4.2.6.8 and 6.1.1.4'
B B 0.0090 0.0039 'International Tables Vol C Tables 4.2.6.8 and 6.1.1.4'
F F 0.0727 0.0534 'International Tables Vol C Tables 4.2.6.8 and 6.1.1.4'
P P 0.2955 0.4335 'International Tables Vol C Tables 4.2.6.8 and 6.1.1.4'
Rh Rh 0.0927 3.6045 'International Tables Vol C Tables 4.2.6.8 and 6.1.1.4'

loop_
_geom_angle_atom_site_label_1
_geom_angle_atom_site_label_2
_geom_angle_atom_site_label_3
_geom_angle
P2 Rh1 P1 86.34(3)
C1 Rh1 P2 168.78(13)
C1 Rh1 P1 98.88(11)
C1 Rh1 C4 77.70(15)
C4 Rh1 P2 98.98(11)
C4 Rh1 P1 168.76(13)
C2 Rh1 P2 151.14(12)
C2 Rh1 P1 105.25(14)
C2 Rh1 C1 36.55(16)
C2 Rh1 C4 65.60(18)
C5 Rh1 P2 105.19(14)
C5 Rh1 P1 151.19(12)
C5 Rh1 C1 65.74(18)
C5 Rh1 C4 36.46(16)
C5 Rh1 C2 77.38(16)
C18 P2 Rh1 112.76(13)
C22 P2 Rh1 118.10(14)
C22 P2 C18 110.83(19)
C9 P2 Rh1 106.22(11)
C9 P2 C18 104.18(17)
C9 P2 C22 103.19(17)
C14 P1 Rh1 112.80(13)
C10 P1 Rh1 117.98(14)
C10 P1 C14 110.78(19)
C8 P1 Rh1 106.28(11)
C8 P1 C14 104.13(17)
C8 P1 C10 103.31(17)
C46 C47 H47 119.0
C46 C47 C42 121.9(3)
C42 C47 H47 119.0
C52 C51 H51 119.2
C52 C51 C56 121.7(3)
C56 C51 H51 119.2
C27 C28 C32 118.5(3)
C29 C28 C27 121.0(3)
C29 C28 C32 120.5(3)
C28 C27 H27 119.1
C26 C27 C28 121.8(3)
C26 C27 H27 119.1
C27 C26 C31 115.8(3)
C27 C26 B1 124.1(2)
C31 C26 B1 119.9(2)
C28 C29 H29 120.9
C28 C29 C30 118.2(3)
C30 C29 H29 120.9
C26 C31 H31 118.7
C30 C31 C26 122.5(3)
C30 C31 H31 118.7
C34 C35 H35 118.9
C36 C35 H35 118.9
C36 C35 C34 122.3(3)
C51 C52 C57 119.4(3)
C53 C52 C51 120.8(3)
C53 C52 C57 119.8(3)
C29 C30 C33 119.0(3)
C31 C30 C29 120.7(3)
C31 C30 C33 120.4(3)
C39 C38 C41 118.7(3)
C37 C38 C39 121.0(3)
C37 C38 C41 120.3(3)
C35 C34 B1 119.8(2)
C39 C34 C35 115.8(3)
C39 C34 B1 124.1(2)
C47 C46 C49 119.7(3)
C45 C46 C47 120.8(3)
C45 C46 C49 119.5(3)
C47 C42 C43 116.0(2)
C47 C42 B1 124.0(3)
C43 C42 B1 119.7(3)
C38 C39 C34 121.9(3)
C38 C39 H39 119.1
C34 C39 H39 119.1
C35 C36 C37 120.9(3)
C35 C36 C40 119.8(3)
C37 C36 C40 119.3(3)
C51 C56 B1 123.7(3)
C55 C56 C51 116.1(2)
C55 C56 B1 119.8(3)
C38 C37 C36 118.1(3)
C38 C37 H37 120.9
C36 C37 H37 120.9
C15 C14 P1 113.1(3)
C15 C14 C17 106.9(4)
C16 C14 P1 112.6(3)
C16 C14 C15 109.4(4)
C16 C14 C17 107.1(4)
C17 C14 P1 107.4(3)
F12 C41 F11 106.4(7)
F12 C41 F10 108.6(7)
F12 C41 C38 112.0(7)
F11 C41 C38 110.5(6)
F10 C41 F11 105.5(6)
F10 C41 C38 113.4(5)
F12A C41 C38 114.9(12)
F12A C41 F10A 105.0(11)
F11A C41 C38 113.8(10)
F11A C41 F12A 105.7(11)
F11A C41 F10A 107.4(9)
F10A C41 C38 109.3(8)
C21 C18 P2 113.1(3)
C21 C18 C19 107.2(4)
C21 C18 C20 109.6(4)
C19 C18 P2 107.2(3)
C20 C18 P2 112.4(3)
C20 C18 C19 107.0(4)
C52 C53 H53 120.7
C52 C53 C54 118.6(3)
C54 C53 H53 120.7
C12 C10 P1 106.9(3)
C12 C10 C13 109.4(4)
C12 C10 C11 107.1(4)
C13 C10 P1 111.9(3)
C11 C10 P1 112.2(3)
C11 C10 C13 109.2(4)
C25 C22 P2 111.9(3)
C25 C22 C24 108.7(3)
C24 C22 P2 112.0(3)
C23 C22 P2 107.0(3)
C23 C22 C25 109.7(4)
C23 C22 C24 107.4(4)
C56 C55 H55 118.7
C54 C55 C56 122.5(3)
C54 C55 H55 118.7
C45 C44 C48 119.1(3)
C43 C44 C45 120.3(3)
C43 C44 C48 120.6(3)
C46 C45 C44 118.5(3)
C46 C45 H45 120.8
C44 C45 H45 120.8
F3 C32 F2 106.3(6)
F3 C32 F1 108.9(6)
F3 C32 C28 111.9(6)
F2 C32 C28 110.7(5)
F1 C32 F2 105.5(5)
F1 C32 C28 113.2(4)
F3A C32 C28 115.1(13)
F3A C32 F1A 104.2(12)
F2A C32 C28 114.0(10)
F2A C32 F3A 107.0(13)
F2A C32 F1A 106.5(10)
F1A C32 C28 109.2(8)
Rh1 C1 H1 123.3
C2 C1 Rh1 71.6(2)
C2 C1 H1 123.3
C2 C1 C6 105.9(4)
C6 C1 Rh1 96.0(3)
C6 C1 H1 123.3
C42 C43 H43 118.8
C44 C43 C42 122.5(3)
C44 C43 H43 118.8
Rh1 C4 H4 123.2
C5 C4 Rh1 71.5(2)
C5 C4 H4 123.2
C5 C4 C3 106.2(4)
C3 C4 Rh1 96.1(3)
C3 C4 H4 123.2
C53 C54 C58 119.3(3)
C55 C54 C53 120.2(3)
C55 C54 C58 120.4(3)
F20 C57 C52 112.9(6)
F21 C57 F20 105.2(6)
F21 C57 F19 107.6(8)
F21 C57 C52 113.1(6)
F19 C57 F20 106.0(8)
F19 C57 C52 111.5(8)
F21A C57 C52 110.0(11)
F19A C57 C52 112.9(13)
F19A C57 F21A 105.8(12)
F19A C57 F20A 106.7(13)
F20A C57 C52 112.6(11)
F20A C57 F21A 108.5(11)
F17 C49 F18 105.9(4)
F17 C49 C46 113.0(3)
F18 C49 C46 112.5(3)
F16 C49 F17 107.2(3)
F16 C49 F18 105.2(4)
F16 C49 C46 112.5(4)
F17A C49 C46 105.1(19)
F17A C49 F16A 106(2)
F18A C49 C46 119(2)
F18A C49 F17A 108(3)
F18A C49 F16A 110(2)
F16A C49 C46 109(2)
Rh1 C2 H2 123.0
C1 C2 Rh1 71.8(2)
C1 C2 H2 123.0
C1 C2 C3 106.7(4)
C3 C2 Rh1 96.2(3)
C3 C2 H2 123.0
C18 C21 H21A 109.5
C18 C21 H21B 109.5
C18 C21 H21C 109.5
H21A C21 H21B 109.5
H21A C21 H21C 109.5
H21B C21 H21C 109.5
C10 C12 H12A 109.5
C10 C12 H12B 109.5
C10 C12 H12C 109.5
H12A C12 H12B 109.5
H12A C12 H12C 109.5
H12B C12 H12C 109.5
C14 C15 H15A 109.5
C14 C15 H15B 109.5
C14 C15 H15C 109.5
H15A C15 H15B 109.5
H15A C15 H15C 109.5
H15B C15 H15C 109.5
H7A C7 H7B 110.4
C6 C7 H7A 113.0
C6 C7 H7B 113.0
C3 C7 H7A 113.0
C3 C7 H7B 113.0
C3 C7 C6 93.4(3)
F6 C33 C30 112.2(7)
F6 C33 F4 104.7(7)
F5 C33 F6 112.7(8)
F5 C33 C30 113.9(4)
F5 C33 F4 103.0(6)
F4 C33 C30 109.4(5)
F6A C33 C30 113.3(9)
F6A C33 F5A 103.9(8)
F5A C33 C30 110.1(5)
F4A C33 C30 114.4(8)
F4A C33 F6A 105.9(10)
F4A C33 F5A 108.8(7)
Rh1 C5 H5 123.0
C4 C5 Rh1 72.1(2)
C4 C5 H5 123.0
C4 C5 C6 106.6(4)
C6 C5 Rh1 96.2(3)
C6 C5 H5 123.0
C22 C25 H25A 109.5
C22 C25 H25B 109.5
C22 C25 H25C 109.5
H25A C25 H25B 109.5
H25A C25 H25C 109.5
H25B C25 H25C 109.5
C26 B1 C42 112.6(2)
C34 B1 C26 103.44(17)
C34 B1 C42 112.4(2)
C56 B1 C26 112.5(2)
C56 B1 C34 112.5(2)
C56 B1 C42 103.64(17)
F24 C58 F22 107.1(7)
F24 C58 C54 113.9(7)
F22 C58 C54 108.9(4)
F23 C58 F24 108.9(7)
F23 C58 F22 105.6(4)
F23 C58 C54 112.0(4)
F24A C58 C54 109.0(12)
F24A C58 F23A 99.8(12)
F22A C58 C54 120.8(10)
F22A C58 F24A 105.6(14)
F22A C58 F23A 110.2(9)
F23A C58 C54 109.3(7)
C1 C6 C7 100.6(4)
C1 C6 H6 117.1
C7 C6 H6 117.1
C5 C6 C1 101.8(3)
C5 C6 C7 100.3(4)
C5 C6 H6 117.1
P1 C8 H8A 109.4
P1 C8 H8B 109.4
H8A C8 H8B 108.0
C9 C8 P1 111.3(2)
C9 C8 H8A 109.4
C9 C8 H8B 109.4
C10 C13 H13A 109.5
C10 C13 H13B 109.5
C10 C13 H13C 109.5
H13A C13 H13B 109.5
H13A C13 H13C 109.5
H13B C13 H13C 109.5
P2 C9 H9A 109.4
P2 C9 H9B 109.4
C8 C9 P2 111.4(2)
C8 C9 H9A 109.4
C8 C9 H9B 109.4
H9A C9 H9B 108.0
F13 C48 C44 109.1(4)
F15 C48 F13 107.1(7)
F15 C48 C44 113.6(6)
F14 C48 F13 105.6(4)
F14 C48 F15 108.7(7)
F14 C48 C44 112.3(4)
F13A C48 C44 108.4(13)
F13A C48 F15A 99.6(13)
F15A C48 C44 109.6(7)
F14A C48 C44 121.9(10)
F14A C48 F13A 105.3(15)
F14A C48 F15A 109.7(10)
F9 C40 F7 103.6(8)
F9 C40 C36 112.9(9)
F7 C40 C36 110.9(4)
F8 C40 F9 105.6(9)
F8 C40 F7 108.3(7)
F8 C40 C36 114.7(7)
F9A C40 C36 111.7(7)
F9A C40 F8A 104.8(7)
F7A C40 C36 114.3(4)
F7A C40 F9A 113.3(8)
F7A C40 F8A 102.7(6)
F8A C40 C36 109.0(5)
C10 C11 H11A 109.5
C10 C11 H11B 109.5
C10 C11 H11C 109.5
H11A C11 H11B 109.5
H11A C11 H11C 109.5
H11B C11 H11C 109.5
C18 C19 H19A 109.5
C18 C19 H19B 109.5
C18 C19 H19C 109.5
H19A C19 H19B 109.5
H19A C19 H19C 109.5
H19B C19 H19C 109.5
C22 C24 H24A 109.5
C22 C24 H24B 109.5
C22 C24 H24C 109.5
H24A C24 H24B 109.5
H24A C24 H24C 109.5
H24B C24 H24C 109.5
C22 C23 H23A 109.5
C22 C23 H23B 109.5
C22 C23 H23C 109.5
H23A C23 H23B 109.5
H23A C23 H23C 109.5
H23B C23 H23C 109.5
C4 C3 C2 101.9(3)
C4 C3 C7 100.6(4)
C4 C3 H3 117.1
C2 C3 C7 100.4(4)
C2 C3 H3 117.1
C7 C3 H3 117.1
C18 C20 H20A 109.5
C18 C20 H20B 109.5
C18 C20 H20C 109.5
H20A C20 H20B 109.5
H20A C20 H20C 109.5
H20B C20 H20C 109.5
C14 C16 H16A 109.5
C14 C16 H16B 109.5
C14 C16 H16C 109.5
H16A C16 H16B 109.5
H16A C16 H16C 109.5
H16B C16 H16C 109.5
C14 C17 H17A 109.5
C14 C17 H17B 109.5
C14 C17 H17C 109.5
H17A C17 H17B 109.5
H17A C17 H17C 109.5
H17B C17 H17C 109.5

loop_
_geom_bond_atom_site_label_1
_geom_bond_atom_site_label_2
_geom_bond_distance
Rh1 P2 2.3488(8)
Rh1 P1 2.3517(8)
Rh1 C1 2.195(4)
Rh1 C4 2.199(4)
Rh1 C2 2.192(4)
Rh1 C5 2.192(4)
P2 C18 1.910(4)
P2 C22 1.890(4)
P2 C9 1.853(3)
P1 C14 1.910(4)
P1 C10 1.890(4)
P1 C8 1.850(3)
F12 C41 1.330(9)
F20 C57 1.349(10)
F11 C41 1.355(9)
F3 C32 1.332(8)
F6 C33 1.310(10)
F9 C40 1.325(12)
F2 C32 1.349(7)
F17 C49 1.331(4)
F18 C49 1.345(6)
F10 C41 1.338(8)
F21 C57 1.336(9)
F24 C58 1.327(10)
F13 C48 1.357(6)
F15 C48 1.330(10)
F19 C57 1.336(10)
C47 H47 0.9500
C47 C46 1.395(4)
C47 C42 1.400(4)
F16 C49 1.328(5)
C51 H51 0.9500
C51 C52 1.395(4)
C51 C56 1.403(4)
F1 C32 1.334(7)
F22 C58 1.358(7)
C28 C27 1.398(4)
C28 C29 1.376(4)
C28 C32 1.504(4)
F23 C58 1.314(7)
C27 H27 0.9500
C27 C26 1.397(4)
C26 C31 1.403(4)
C26 B1 1.634(4)
C29 H29 0.9500
C29 C30 1.390(4)
C31 H31 0.9500
C31 C30 1.380(4)
C35 H35 0.9500
C35 C34 1.402(4)
C35 C36 1.383(4)
C52 C53 1.380(5)
C52 C57 1.499(5)
C30 C33 1.506(4)
C38 C39 1.398(4)
C38 C37 1.377(4)
C38 C41 1.502(4)
C34 C39 1.399(4)
C34 B1 1.634(4)
C46 C45 1.380(5)
C46 C49 1.497(5)
F7 C40 1.375(8)
C42 C43 1.401(4)
C42 B1 1.637(3)
C39 H39 0.9500
C36 C37 1.389(4)
C36 C40 1.502(4)
C56 C55 1.398(4)
C56 B1 1.632(3)
C37 H37 0.9500
C14 C15 1.533(6)
C14 C16 1.525(6)
C14 C17 1.538(6)
F14 C48 1.309(6)
C41 F12A 1.323(14)
C41 F11A 1.312(14)
C41 F10A 1.334(12)
F8 C40 1.265(11)
C18 C21 1.524(6)
C18 C19 1.543(6)
C18 C20 1.529(6)
C53 H53 0.9500
C53 C54 1.393(5)
F5 C33 1.305(8)
C10 C12 1.532(7)
C10 C13 1.540(6)
C10 C11 1.538(6)
C22 C25 1.539(6)
C22 C24 1.546(6)
C22 C23 1.528(7)
C55 H55 0.9500
C55 C54 1.386(4)
C44 C45 1.394(5)
C44 C43 1.387(4)
C44 C48 1.498(5)
C45 H45 0.9500
C32 F3A 1.319(16)
C32 F2A 1.306(15)
C32 F1A 1.332(14)
C1 H1 1.0000
C1 C2 1.376(6)
C1 C6 1.536(7)
C43 H43 0.9500
C4 H4 1.0000
C4 C5 1.373(6)
C4 C3 1.530(7)
C54 C58 1.497(5)
C57 F21A 1.342(14)
C57 F19A 1.319(15)
C57 F20A 1.321(15)
F4 C33 1.375(9)
C49 F17A 1.32(2)
C49 F18A 1.30(2)
C49 F16A 1.33(2)
C2 H2 1.0000
C2 C3 1.534(7)
C21 H21A 0.9800
C21 H21B 0.9800
C21 H21C 0.9800
C12 H12A 0.9800
C12 H12B 0.9800
C12 H12C 0.9800
C15 H15A 0.9800
C15 H15B 0.9800
C15 H15C 0.9800
C7 H7A 0.9900
C7 H7B 0.9900
C7 C6 1.540(6)
C7 C3 1.537(5)
C33 F6A 1.318(12)
C33 F5A 1.383(9)
C33 F4A 1.266(12)
C5 H5 1.0000
C5 C6 1.532(7)
C25 H25A 0.9800
C25 H25B 0.9800
C25 H25C 0.9800
C58 F24A 1.373(15)
C58 F22A 1.264(14)
C58 F23A 1.390(13)
C6 H6 1.0000
C8 H8A 0.9900
C8 H8B 0.9900
C8 C9 1.537(4)
C13 H13A 0.9800
C13 H13B 0.9800
C13 H13C 0.9800
C9 H9A 0.9900
C9 H9B 0.9900
C48 F13A 1.374(15)
C48 F15A 1.398(14)
C48 F14A 1.268(14)
C40 F9A 1.314(10)
C40 F7A 1.304(8)
C40 F8A 1.377(9)
C11 H11A 0.9800
C11 H11B 0.9800
C11 H11C 0.9800
C19 H19A 0.9800
C19 H19B 0.9800
C19 H19C 0.9800
C24 H24A 0.9800
C24 H24B 0.9800
C24 H24C 0.9800
C23 H23A 0.9800
C23 H23B 0.9800
C23 H23C 0.9800
C3 H3 1.0000
C20 H20A 0.9800
C20 H20B 0.9800
C20 H20C 0.9800
C16 H16A 0.9800
C16 H16B 0.9800
C16 H16C 0.9800
C17 H17A 0.9800
C17 H17B 0.9800
C17 H17C 0.9800

loop_
_geom_torsion_atom_site_label_1
_geom_torsion_atom_site_label_2
_geom_torsion_atom_site_label_3
_geom_torsion_atom_site_label_4
_geom_torsion
Rh1 P2 C22 C25 -171.6(3)
Rh1 P2 C22 C24 66.0(3)
Rh1 P2 C22 C23 -51.4(4)
Rh1 P2 C9 C8 -36.9(3)
Rh1 P1 C10 C12 -51.5(4)
Rh1 P1 C10 C13 -171.3(3)
Rh1 P1 C10 C11 65.6(3)
Rh1 P1 C8 C9 -36.8(3)
Rh1 C1 C2 C3 91.2(3)
Rh1 C1 C6 C7 -107.0(3)
Rh1 C1 C6 C5 -4.0(3)
Rh1 C4 C5 C6 91.3(3)
Rh1 C4 C3 C2 -3.9(3)
Rh1 C4 C3 C7 -107.0(3)
Rh1 C2 C3 C4 3.9(3)
Rh1 C2 C3 C7 107.2(4)
Rh1 C5 C6 C1 4.0(3)
Rh1 C5 C6 C7 107.2(4)
P1 C8 C9 P2 48.6(3)
C47 C46 C45 C44 -1.3(5)
C47 C46 C49 F17 -145.7(4)
C47 C46 C49 F18 -25.9(5)
C47 C46 C49 F16 92.7(4)
C47 C46 C49 F17A -114(2)
C47 C46 C49 F18A 6(3)
C47 C46 C49 F16A 133(2)
C47 C42 C43 C44 0.2(4)
C47 C42 B1 C26 137.1(3)
C47 C42 B1 C34 20.7(3)
C47 C42 B1 C56 -101.0(3)
C51 C52 C53 C54 -1.2(5)
C51 C52 C57 F20 -19.1(6)
C51 C52 C57 F21 -138.4(5)
C51 C52 C57 F19 100.2(6)
C51 C52 C57 F21A -158.6(8)
C51 C52 C57 F19A 83.5(9)
C51 C52 C57 F20A -37.4(9)
C51 C56 C55 C54 0.1(4)
C51 C56 B1 C26 20.6(3)
C51 C56 B1 C34 136.9(3)
C51 C56 B1 C42 -101.3(3)
C28 C27 C26 C31 -0.7(4)
C28 C27 C26 B1 -174.8(3)
C28 C29 C30 C31 -0.6(5)
C28 C29 C30 C33 179.1(3)
C27 C28 C29 C30 1.4(5)
C27 C28 C32 F3 162.7(5)
C27 C28 C32 F2 -78.9(5)
C27 C28 C32 F1 39.3(5)
C27 C28 C32 F3A 179.3(10)
C27 C28 C32 F2A -56.5(9)
C27 C28 C32 F1A 62.6(8)
C27 C26 C31 C30 1.5(4)
C27 C26 B1 C34 100.7(3)
C27 C26 B1 C42 -20.9(4)
C27 C26 B1 C56 -137.6(3)
C26 C31 C30 C29 -0.8(5)
C26 C31 C30 C33 179.5(3)
C29 C28 C27 C26 -0.7(4)
C29 C28 C32 F3 -17.7(6)
C29 C28 C32 F2 100.7(5)
C29 C28 C32 F1 -141.1(4)
C29 C28 C32 F3A -1.1(11)
C29 C28 C32 F2A 123.1(8)
C29 C28 C32 F1A -117.8(7)
C29 C30 C33 F6 -62.0(7)
C29 C30 C33 F5 168.5(6)
C29 C30 C33 F4 53.8(5)
C29 C30 C33 F6A -43.3(8)
C29 C30 C33 F5A -159.1(5)
C29 C30 C33 F4A 78.1(8)
C31 C26 B1 C34 -73.2(3)
C31 C26 B1 C42 165.2(2)
C31 C26 B1 C56 48.5(3)
C31 C30 C33 F6 117.7(6)
C31 C30 C33 F5 -11.9(7)
C31 C30 C33 F4 -126.6(5)
C31 C30 C33 F6A 136.4(7)
C31 C30 C33 F5A 20.6(6)
C31 C30 C33 F4A -102.2(7)
C35 C34 C39 C38 -0.7(4)
C35 C34 B1 C26 -73.2(3)
C35 C34 B1 C42 48.6(3)
C35 C34 B1 C56 165.1(2)
C35 C36 C37 C38 -0.7(5)
C35 C36 C40 F9 135.7(7)
C35 C36 C40 F7 19.9(6)
C35 C36 C40 F8 -103.2(7)
C35 C36 C40 F9A 117.4(6)
C35 C36 C40 F7A -12.9(7)
C35 C36 C40 F8A -127.2(5)
C52 C51 C56 C55 0.4(4)
C52 C51 C56 B1 173.7(2)
C52 C53 C54 C55 1.7(5)
C52 C53 C54 C58 -178.3(3)
C34 C35 C36 C37 -0.8(5)
C34 C35 C36 C40 179.4(3)
C46 C47 C42 C43 0.5(4)
C46 C47 C42 B1 173.7(2)
C42 C47 C46 C45 0.0(5)
C42 C47 C46 C49 -178.6(3)
C39 C38 C37 C36 1.5(5)
C39 C38 C41 F12 161.1(6)
C39 C38 C41 F11 -80.5(5)
C39 C38 C41 F10 37.7(5)
C39 C38 C41 F12A 177.8(9)
C39 C38 C41 F11A -60.1(8)
C39 C38 C41 F10A 60.0(7)
C39 C34 B1 C26 100.6(3)
C39 C34 B1 C42 -137.7(3)
C39 C34 B1 C56 -21.1(4)
C36 C35 C34 C39 1.5(4)
C36 C35 C34 B1 175.7(3)
C56 C51 C52 C53 0.2(5)
C56 C51 C52 C57 -178.6(3)
C56 C55 C54 C53 -1.1(5)
C56 C55 C54 C58 178.8(3)
C37 C38 C39 C34 -0.7(4)
C37 C38 C41 F12 -19.3(6)
C37 C38 C41 F11 99.1(5)
C37 C38 C41 F10 -142.7(4)
C37 C38 C41 F12A -2.6(9)
C37 C38 C41 F11A 119.5(7)
C37 C38 C41 F10A -120.4(7)
C37 C36 C40 F9 -44.1(8)
C37 C36 C40 F7 -159.9(5)
C37 C36 C40 F8 76.9(7)
C37 C36 C40 F9A -62.5(7)
C37 C36 C40 F7A 167.2(6)
C37 C36 C40 F8A 52.9(6)
C14 P1 C10 C12 176.3(3)
C14 P1 C10 C13 56.6(4)
C14 P1 C10 C11 -66.5(4)
C14 P1 C8 C9 82.5(3)
C41 C38 C39 C34 178.8(3)
C41 C38 C37 C36 -178.1(3)
C18 P2 C22 C25 56.1(4)
C18 P2 C22 C24 -66.2(4)
C18 P2 C22 C23 176.3(3)
C18 P2 C9 C8 82.4(3)
C53 C52 C57 F20 162.1(5)
C53 C52 C57 F21 42.8(6)
C53 C52 C57 F19 -78.6(6)
C53 C52 C57 F21A 22.6(9)
C53 C52 C57 F19A -95.3(9)
C53 C52 C57 F20A 143.8(8)
C53 C54 C58 F24 158.9(6)
C53 C54 C58 F22 39.4(6)
C53 C54 C58 F23 -77.0(5)
C53 C54 C58 F24A 143.1(11)
C53 C54 C58 F22A 20.7(11)
C53 C54 C58 F23A -108.7(8)
C10 P1 C8 C9 -161.7(3)
C22 P2 C9 C8 -161.7(3)
C55 C56 B1 C26 -166.4(2)
C55 C56 B1 C34 -50.0(3)
C55 C56 B1 C42 71.7(3)
C55 C54 C58 F24 -21.0(8)
C55 C54 C58 F22 -140.5(4)
C55 C54 C58 F23 103.1(5)
C55 C54 C58 F24A -36.8(12)
C55 C54 C58 F22A -159.2(10)
C55 C54 C58 F23A 71.4(8)
C45 C46 C49 F17 35.6(5)
C45 C46 C49 F18 155.5(3)
C45 C46 C49 F16 -85.9(4)
C45 C46 C49 F17A 67(2)
C45 C46 C49 F18A -173(3)
C45 C46 C49 F16A -46(2)
C45 C44 C43 C42 -1.5(5)
C45 C44 C48 F13 39.1(5)
C45 C44 C48 F15 158.5(6)
C45 C44 C48 F14 -77.7(5)
C45 C44 C48 F13A 142.7(12)
C45 C44 C48 F15A -109.5(8)
C45 C44 C48 F14A 20.4(12)
C32 C28 C27 C26 178.9(3)
C32 C28 C29 C30 -178.2(3)
C1 C2 C3 C4 -68.9(4)
C1 C2 C3 C7 34.3(5)
C43 C42 B1 C26 -50.0(3)
C43 C42 B1 C34 -166.4(2)
C43 C42 B1 C56 71.9(3)
C43 C44 C45 C46 2.0(5)
C43 C44 C48 F13 -141.4(4)
C43 C44 C48 F15 -22.0(7)
C43 C44 C48 F14 101.9(5)
C43 C44 C48 F13A -37.7(13)
C43 C44 C48 F15A 70.0(8)
C43 C44 C48 F14A -160.1(11)
C4 C5 C6 C1 -69.1(4)
C4 C5 C6 C7 34.2(5)
C57 C52 C53 C54 177.6(3)
C49 C46 C45 C44 177.3(3)
C2 C1 C6 C7 -34.4(4)
C2 C1 C6 C5 68.6(4)
C5 C4 C3 C2 68.5(4)
C5 C4 C3 C7 -34.5(4)
B1 C26 C31 C30 175.8(3)
B1 C34 C39 C38 -174.7(3)
B1 C42 C43 C44 -173.2(3)
B1 C56 C55 C54 -173.5(3)
C6 C1 C2 Rh1 -91.1(3)
C6 C1 C2 C3 0.1(4)
C6 C7 C3 C4 52.3(5)
C6 C7 C3 C2 -52.0(5)
C8 P1 C10 C12 65.3(3)
C8 P1 C10 C13 -54.4(4)
C8 P1 C10 C11 -177.5(3)
C9 P2 C22 C25 -54.9(3)
C9 P2 C22 C24 -177.2(3)
C9 P2 C22 C23 65.3(4)
C48 C44 C45 C46 -178.4(3)
C48 C44 C43 C42 178.9(3)
C40 C36 C37 C38 179.1(3)
C3 C4 C5 Rh1 -91.1(3)
C3 C4 C5 C6 0.2(4)
C3 C7 C6 C1 52.3(5)
C3 C7 C6 C5 -51.9(5)
